data_4348747
loop_
_publ_author_name
'Narayanam, Nagaraju'
'Chintakrinda, Kalpana'
'Fang, Wei-Hui'
'Kang, Yao'
'Zhang, Lei'
'Zhang, Jian'

_publ_section_title
;
 Azole Functionalized Polyoxo-Titanium Clusters with Sunlight-Driven Dye
 Degradation Applications: Synthesis, Structure, and Photocatalytic
 Studies.
;
_journal_issue 20
_journal_name_full 'Inorganic chemistry'
_journal_page_first 10294
_journal_page_last 10301
_journal_paper_doi 10.1021/acs.inorgchem.6b01551
_journal_volume 55
_journal_year 2016
_chemical_formula_sum 'C45 H75 N2 O18 P3 Ti4'
_chemical_formula_weight 1216.58
_space_group_crystal_system monoclinic
_space_group_IT_number 14
_space_group_name_Hall '-P 2yn'
_space_group_name_H-M_alt 'P 1 21/n 1'
_atom_sites_solution_hydrogens geom
_audit_creation_method SHELXL-2014/7
_cell_angle_alpha 90
_cell_angle_beta 91.671(5)
_cell_angle_gamma 90
_cell_formula_units_Z 4
_cell_length_a 11.9192(8)
_cell_length_b 13.4768(9)
_cell_length_c 36.952(2)
_cell_measurement_reflns_used 10080
_cell_measurement_temperature 293(2)
_cell_measurement_theta_max 27.5127
_cell_measurement_theta_min 2.2425
_cell_volume 5933.2(6)
_computing_structure_refinement 'SHELXL-2014/7 (Sheldrick, 2014)'
_diffrn_ambient_temperature 293(2)
_diffrn_measured_fraction_theta_full 0.960
_diffrn_measured_fraction_theta_max 0.960
_diffrn_measurement_device_type mecury
_diffrn_measurement_method CCD_Profile_fitting
_diffrn_radiation_type MoK\a
_diffrn_radiation_wavelength 0.71073
_diffrn_reflns_av_R_equivalents 0.0401
_diffrn_reflns_av_unetI/netI 0.0477
_diffrn_reflns_Laue_measured_fraction_full 0.960
_diffrn_reflns_Laue_measured_fraction_max 0.960
_diffrn_reflns_limit_h_max 14
_diffrn_reflns_limit_h_min -14
_diffrn_reflns_limit_k_max 15
_diffrn_reflns_limit_k_min -14
_diffrn_reflns_limit_l_max 43
_diffrn_reflns_limit_l_min -43
_diffrn_reflns_number 30388
_diffrn_reflns_point_group_measured_fraction_full 0.960
_diffrn_reflns_point_group_measured_fraction_max 0.960
_diffrn_reflns_theta_full 24.998
_diffrn_reflns_theta_max 24.998
_diffrn_reflns_theta_min 2.241
_diffrn_source 'fine-focus sealed tube'
_exptl_absorpt_coefficient_mu 0.665
_exptl_absorpt_correction_T_max 1.0000
_exptl_absorpt_correction_T_min 0.8259
_exptl_absorpt_correction_type multi-scan
_exptl_crystal_colour White
_exptl_crystal_density_diffrn 1.362
_exptl_crystal_description Prism
_exptl_crystal_F_000 2544
_exptl_crystal_size_max 0.3500
_exptl_crystal_size_mid 0.3000
_exptl_crystal_size_min 0.2000
_refine_diff_density_max 0.787
_refine_diff_density_min -0.572
_refine_diff_density_rms 0.076
_refine_ls_extinction_method none
_refine_ls_goodness_of_fit_ref 1.093
_refine_ls_hydrogen_treatment constr
_refine_ls_matrix_type full
_refine_ls_number_parameters 644
_refine_ls_number_reflns 10032
_refine_ls_number_restraints 0
_refine_ls_restrained_S_all 1.093
_refine_ls_R_factor_all 0.0812
_refine_ls_R_factor_gt 0.0609
_refine_ls_shift/su_max 0.001
_refine_ls_shift/su_mean 0.000
_refine_ls_structure_factor_coef Fsqd
_refine_ls_weighting_details 'w=1/[\s^2^(Fo^2^)+(0.0882P)^2^+4.6388P] where P=(Fo^2^+2Fc^2^)/3'
_refine_ls_weighting_scheme calc
_refine_ls_wR_factor_gt 0.1600
_refine_ls_wR_factor_ref 0.1747
_reflns_Friedel_coverage 0.000
_reflns_number_gt 7589
_reflns_number_total 10032
_reflns_threshold_expression 'I > 2\s(I)'
_cod_data_source_file ic6b01551_si_002.cif
_cod_data_source_block PTC-40
_cod_depositor_comments
;
The following automatic conversions were performed:

data item '_exptl_absorpt_correction_type' value 'Multi-scan' was
changed to 'multi-scan' in accordance with the
/home/saulius/struct/COD-crude-data/automatic-downloads/DataCite-retrospective/ACS/depositions/lib/dictionaries/cif_core.dic
dictionary named 'cif_core.dic' version 2.4.2 last updated on
2011-04-26.

Automatic conversion script
Id: cif_fix_values 6909 2019-04-08 15:41:33Z antanas 
;
_cod_original_cell_volume 5933.1(7)
_cod_original_sg_symbol_H-M 'P 21/n'
_cod_database_code 4348747
_shelx_shelxl_version_number 2014/7
_shelx_space_group_comment
;
The symmetry employed for this shelxl refinement is uniquely defined
by the following loop, which should always be used as a source of
symmetry information in preference to the above space-group names.
They are only intended as comments.
;

loop_
_space_group_symop_operation_xyz
'x, y, z'
'-x+1/2, y+1/2, -z+1/2'
'-x, -y, -z'
'x-1/2, -y-1/2, z-1/2'

loop_
_atom_site_label
_atom_site_type_symbol
_atom_site_fract_x
_atom_site_fract_y
_atom_site_fract_z
_atom_site_U_iso_or_equiv
_atom_site_adp_type
_atom_site_occupancy
_atom_site_site_symmetry_order
_atom_site_calc_flag
_atom_site_refinement_flags_posn
_atom_site_refinement_flags_adp
_atom_site_disorder_assembly
_atom_site_disorder_group
Ti1 Ti 0.17172(6) 0.41054(6) 0.10432(2) 0.0386(2) Uani 1 1 d . . . .
O1 O 0.2067(2) 0.0811(2) 0.12536(8) 0.0428(7) Uani 1 1 d . . . .
Ti2 Ti 0.38919(6) 0.25121(5) 0.20333(2) 0.03425(19) Uani 1 1 d . . . .
O2 O 0.0665(2) 0.2219(2) 0.15509(7) 0.0404(6) Uani 1 1 d . . . .
Ti3 Ti 0.10924(6) 0.18675(6) 0.10606(2) 0.0400(2) Uani 1 1 d . . . .
O3 O 0.1152(2) 0.4037(2) 0.15368(7) 0.0388(6) Uani 1 1 d . . . .
Ti4 Ti 0.33269(7) 0.25438(6) 0.07210(2) 0.0409(2) Uani 1 1 d . . . .
O4 O 0.4012(2) 0.3401(2) 0.24107(7) 0.0421(7) Uani 1 1 d . . . .
P5 P 0.42289(9) 0.40531(8) 0.13011(3) 0.0376(3) Uani 1 1 d . . . .
P6 P 0.11242(9) 0.31015(8) 0.17763(3) 0.0361(3) Uani 1 1 d . . . .
O6 O 0.1939(2) 0.1756(2) 0.05871(7) 0.0451(7) Uani 1 1 d . . . .
P7 P 0.33442(9) 0.08924(8) 0.13167(3) 0.0377(3) Uani 1 1 d . . . .
O7 O 0.0454(2) 0.3177(2) 0.08824(8) 0.0450(7) Uani 1 1 d . . . .
O8 O 0.3659(2) 0.1376(2) 0.16741(7) 0.0408(7) Uani 1 1 d . . . .
O9 O 0.2232(2) 0.2891(2) 0.19701(7) 0.0387(6) Uani 1 1 d . . . .
O10 O 0.2492(3) 0.3799(2) 0.05725(7) 0.0461(7) Uani 1 1 d . . . .
O11 O 0.3159(2) 0.4672(2) 0.12323(7) 0.0408(7) Uani 1 1 d . . . .
O12 O 0.3898(2) 0.1383(2) 0.09919(8) 0.0425(7) Uani 1 1 d . . . .
O13 O 0.4461(2) 0.3405(2) 0.09714(8) 0.0428(7) Uani 1 1 d . . . .
O14 O 0.1115(3) 0.5261(2) 0.09159(8) 0.0486(8) Uani 1 1 d . . . .
O15 O 0.5319(2) 0.2138(2) 0.20762(8) 0.0451(7) Uani 1 1 d . . . .
N16 N 0.3288(3) 0.1403(3) 0.24156(9) 0.0407(8) Uani 1 1 d . . . .
O17 O -0.0083(2) 0.1091(2) 0.09594(8) 0.0495(8) Uani 1 1 d . . . .
O18 O 0.4205(2) 0.3487(2) 0.16519(8) 0.0444(7) Uani 1 1 d . . . .
O19 O 0.4128(3) 0.2319(3) 0.03316(8) 0.0547(8) Uani 1 1 d . . . .
C20 C 0.0137(4) 0.3358(3) 0.21223(11) 0.0425(10) Uani 1 1 d . . . .
C21 C 0.5384(4) 0.4910(3) 0.13528(12) 0.0437(10) Uani 1 1 d . . . .
C22 C 0.3191(5) 0.0444(4) 0.23721(14) 0.0580(13) Uani 1 1 d . . . .
H22 H 0.3404 0.0104 0.2166 0.070 Uiso 1 1 calc R U . .
N23 N 0.2748(4) 0.0014(3) 0.26589(12) 0.0654(12) Uani 1 1 d . . . .
H23 H 0.2607 -0.0609 0.2683 0.078 Uiso 1 1 calc R U . .
C24 C 0.2894(4) 0.1580(4) 0.27521(13) 0.0565(12) Uani 1 1 d . . . .
H24 H 0.2861 0.2201 0.2861 0.068 Uiso 1 1 calc R U . .
C25 C 0.2560(4) 0.0722(4) 0.29038(13) 0.0589(13) Uani 1 1 d . . . .
H25 H 0.2261 0.0640 0.3132 0.071 Uiso 1 1 calc R U . .
C26 C 0.4997(5) 0.3736(4) 0.26008(14) 0.0634(14) Uani 1 1 d . . . .
H26 H 0.5621 0.3712 0.2434 0.076 Uiso 1 1 calc R U . .
C27 C 0.3842(4) -0.0367(3) 0.13214(12) 0.0448(10) Uani 1 1 d . . . .
C28 C 0.5956(5) 0.5263(4) 0.10609(16) 0.0662(15) Uani 1 1 d . . . .
H28 H 0.5749 0.5050 0.0829 0.079 Uiso 1 1 calc R U . .
C29 C -0.0684(5) 0.3349(5) 0.07507(17) 0.0778(18) Uani 1 1 d . . . .
C30 C 0.3166(5) -0.1128(4) 0.14370(17) 0.0674(15) Uani 1 1 d . . . .
H30 H 0.2458 -0.0987 0.1523 0.081 Uiso 1 1 calc R U . .
C31 C 0.6212(5) 0.1633(6) 0.19175(19) 0.087(2) Uani 1 1 d . . . .
H31 H 0.5955 0.0954 0.1869 0.105 Uiso 1 1 calc R U . .
C32 C 0.0334(8) 0.6536(6) 0.1260(2) 0.131(3) Uani 1 1 d . . . .
H32A H -0.0122 0.6020 0.1358 0.196 Uiso 1 1 calc R U . .
H32B H -0.0103 0.7131 0.1232 0.196 Uiso 1 1 calc R U . .
H32C H 0.0963 0.6662 0.1422 0.196 Uiso 1 1 calc R U . .
C33 C -0.1408(5) 0.3626(7) 0.1031(2) 0.117(3) Uani 1 1 d . . . .
H33A H -0.1366 0.3139 0.1220 0.176 Uiso 1 1 calc R U . .
H33B H -0.2165 0.3666 0.0936 0.176 Uiso 1 1 calc R U . .
H33C H -0.1183 0.4260 0.1126 0.176 Uiso 1 1 calc R U . .
C34 C 0.2551(5) 0.4439(5) 0.02645(14) 0.0698(16) Uani 1 1 d . . . .
H34 H 0.1931 0.4912 0.0282 0.084 Uiso 1 1 calc R U . .
C35 C 0.2106(7) 0.0056(5) 0.03793(18) 0.095(2) Uani 1 1 d . . . .
H35A H 0.2840 0.0045 0.0493 0.142 Uiso 1 1 calc R U . .
H35B H 0.2104 -0.0344 0.0164 0.142 Uiso 1 1 calc R U . .
H35C H 0.1569 -0.0202 0.0544 0.142 Uiso 1 1 calc R U . .
C36 C -0.0729(5) 0.4023(5) 0.20716(17) 0.0803(19) Uani 1 1 d . . . .
H36 H -0.0817 0.4353 0.1852 0.096 Uiso 1 1 calc R U . .
C37 C 0.5713(5) 0.5230(5) 0.16960(17) 0.0789(18) Uani 1 1 d . . . .
H37 H 0.5331 0.5005 0.1896 0.095 Uiso 1 1 calc R U . .
C38 C 0.4851(6) 0.4799(5) 0.27204(19) 0.094(2) Uani 1 1 d . . . .
H38A H 0.4672 0.5205 0.2513 0.141 Uiso 1 1 calc R U . .
H38B H 0.5535 0.5029 0.2835 0.141 Uiso 1 1 calc R U . .
H38C H 0.4254 0.4836 0.2888 0.141 Uiso 1 1 calc R U . .
C39 C 0.1804(5) 0.1090(4) 0.02820(14) 0.0710(17) Uani 1 1 d . . . .
C40 C 0.5279(6) 0.3056(5) 0.29167(16) 0.090(2) Uani 1 1 d . . . .
H40A H 0.4647 0.3017 0.3072 0.135 Uiso 1 1 calc R U . .
H40B H 0.5915 0.3315 0.3051 0.135 Uiso 1 1 calc R U . .
H40C H 0.5452 0.2406 0.2828 0.135 Uiso 1 1 calc R U . .
C41 C 0.6841(6) 0.5935(5) 0.1107(2) 0.091(2) Uani 1 1 d . . . .
H41 H 0.7212 0.6175 0.0907 0.110 Uiso 1 1 calc R U . .
C42 C 0.0233(5) 0.2881(5) 0.24508(14) 0.0702(16) Uani 1 1 d . . . .
H42 H 0.0794 0.2410 0.2490 0.084 Uiso 1 1 calc R U . .
C43 C -0.1332(6) 0.3761(6) 0.2670(2) 0.098(2) Uani 1 1 d . . . .
H43 H -0.1813 0.3915 0.2855 0.117 Uiso 1 1 calc R U . .
C44 C 0.4573(7) -0.2317(4) 0.13044(18) 0.083(2) Uani 1 1 d . . . .
H44 H 0.4813 -0.2972 0.1293 0.099 Uiso 1 1 calc R U . .
C45 C 0.3538(6) -0.2105(4) 0.14252(19) 0.0831(19) Uani 1 1 d . . . .
H45 H 0.3074 -0.2615 0.1501 0.100 Uiso 1 1 calc R U . .
C46 C 0.2356(9) 0.3880(7) -0.00830(17) 0.130(4) Uani 1 1 d . . . .
H46A H 0.3003 0.3482 -0.0131 0.194 Uiso 1 1 calc R U . .
H46B H 0.2230 0.4342 -0.0278 0.194 Uiso 1 1 calc R U . .
H46C H 0.1711 0.3460 -0.0063 0.194 Uiso 1 1 calc R U . .
C47 C 0.6613(6) 0.5889(5) 0.1745(2) 0.093(2) Uani 1 1 d . . . .
H47 H 0.6838 0.6089 0.1977 0.111 Uiso 1 1 calc R U . .
C48 C -0.0505(6) 0.3099(6) 0.27250(16) 0.095(2) Uani 1 1 d . . . .
H48 H -0.0424 0.2784 0.2948 0.114 Uiso 1 1 calc R U . .
C49 C 0.7160(5) 0.6237(5) 0.1450(2) 0.0826(19) Uani 1 1 d . . . .
H49 H 0.7752 0.6681 0.1482 0.099 Uiso 1 1 calc R U . .
C51 C 0.4889(5) -0.0595(4) 0.12079(17) 0.0711(16) Uani 1 1 d . . . .
H51 H 0.5364 -0.0090 0.1135 0.085 Uiso 1 1 calc R U . .
C54 C -0.0925(7) 0.0405(6) 0.1067(3) 0.150(5) Uani 1 1 d . . . .
C56 C -0.1464(7) 0.4202(6) 0.2343(2) 0.113(3) Uani 1 1 d . . . .
H56 H -0.2062 0.4635 0.2302 0.136 Uiso 1 1 calc R U . .
O58 O 0.2360(2) 0.2792(2) 0.11288(7) 0.0349(6) Uani 1 1 d . . . .
C59 C 0.5258(6) -0.1576(5) 0.1200(2) 0.093(2) Uani 1 1 d . . . .
H59 H 0.5975 -0.1722 0.1123 0.112 Uiso 1 1 calc R U . .
C62 C 0.7162(6) 0.1563(8) 0.2190(3) 0.138(4) Uani 1 1 d . . . .
H62A H 0.7508 0.2203 0.2219 0.207 Uiso 1 1 calc R U . .
H62B H 0.7706 0.1096 0.2107 0.207 Uiso 1 1 calc R U . .
H62C H 0.6882 0.1347 0.2417 0.207 Uiso 1 1 calc R U . .
C0AA C 0.3616(7) 0.5035(7) 0.0285(2) 0.122(3) Uani 1 1 d . . . .
H0AA H 0.3643 0.5412 0.0506 0.183 Uiso 1 1 calc R U . .
H0AB H 0.3636 0.5478 0.0082 0.183 Uiso 1 1 calc R U . .
H0AC H 0.4250 0.4596 0.0281 0.183 Uiso 1 1 calc R U . .
C1AA C -0.1911(6) 0.0442(7) 0.0826(3) 0.124(3) Uani 1 1 d . . . .
H1AA H -0.2251 0.1086 0.0840 0.186 Uiso 1 1 calc R U . .
H1AB H -0.2439 -0.0054 0.0897 0.186 Uiso 1 1 calc R U . .
H1AC H -0.1694 0.0318 0.0582 0.186 Uiso 1 1 calc R U . .
C3 C 0.6497(7) 0.2056(8) 0.1574(3) 0.146(4) Uani 1 1 d . . . .
H3A H 0.5824 0.2159 0.1430 0.219 Uiso 1 1 calc R U . .
H3B H 0.6985 0.1613 0.1451 0.219 Uiso 1 1 calc R U . .
H3C H 0.6869 0.2680 0.1614 0.219 Uiso 1 1 calc R U . .
C4 C 0.5062(7) 0.2013(11) 0.0142(2) 0.180(6) Uani 1 1 d . . . .
C5 C -0.0726(7) 0.3799(9) 0.0409(2) 0.144(4) Uani 1 1 d . . . .
H5A H -0.0540 0.4489 0.0433 0.216 Uiso 1 1 calc R U . .
H5B H -0.1469 0.3735 0.0304 0.216 Uiso 1 1 calc R U . .
H5C H -0.0199 0.3482 0.0255 0.216 Uiso 1 1 calc R U . .
C3AA C 0.0734(11) 0.6231(5) 0.0913(3) 0.161(5) Uani 1 1 d . . . .
C2AB C -0.0526(11) -0.0485(10) 0.1180(3) 0.180(5) Uiso 1 1 d . . A 2
H2AA H -0.0414 -0.0905 0.0974 0.269 Uiso 1 1 calc R U A 2
H2AB H -0.1057 -0.0789 0.1336 0.269 Uiso 1 1 calc R U A 2
H2AC H 0.0174 -0.0393 0.1310 0.269 Uiso 1 1 calc R U A 2
C50D C 0.0743(7) 0.1246(7) 0.0093(2) 0.115(3) Uiso 1 1 d . . B 5
H50A H 0.0145 0.1020 0.0241 0.173 Uiso 1 1 calc R U B 5
H50B H 0.0730 0.0881 -0.0130 0.173 Uiso 1 1 calc R U B 5
H50C H 0.0648 0.1940 0.0043 0.173 Uiso 1 1 calc R U B 5
C2E C 0.1228(9) 0.6893(8) 0.0673(3) 0.148(4) Uiso 1 1 d . . C 6
H2EA H 0.2027 0.6890 0.0714 0.223 Uiso 1 1 calc R U C 6
H2EB H 0.0944 0.7549 0.0713 0.223 Uiso 1 1 calc R U C 6
H2EC H 0.1052 0.6695 0.0429 0.223 Uiso 1 1 calc R U C 6
C17A C 0.4864(13) 0.1697(12) -0.0181(4) 0.230(7) Uiso 1 1 d . . D 2
H17A H 0.4074 0.1578 -0.0216 0.345 Uiso 1 1 calc R U D 2
H17B H 0.5269 0.1091 -0.0218 0.345 Uiso 1 1 calc R U D 2
H17C H 0.5102 0.2187 -0.0352 0.345 Uiso 1 1 calc R U D 2
C13E C 0.6060(10) 0.2212(10) 0.0309(3) 0.174(5) Uiso 1 1 d . . E 6
H13A H 0.5966 0.2727 0.0484 0.261 Uiso 1 1 calc R U E 6
H13B H 0.6585 0.2426 0.0132 0.261 Uiso 1 1 calc R U E 6
H13C H 0.6340 0.1625 0.0427 0.261 Uiso 1 1 calc R U E 6

loop_
_atom_site_aniso_label
_atom_site_aniso_U_11
_atom_site_aniso_U_22
_atom_site_aniso_U_33
_atom_site_aniso_U_23
_atom_site_aniso_U_13
_atom_site_aniso_U_12
Ti1 0.0449(4) 0.0356(4) 0.0352(4) 0.0045(3) -0.0016(3) 0.0124(3)
O1 0.0463(16) 0.0350(16) 0.0468(16) -0.0022(13) -0.0051(13) 0.0046(13)
Ti2 0.0394(4) 0.0292(4) 0.0338(4) 0.0031(3) -0.0050(3) 0.0024(3)
O2 0.0430(15) 0.0377(16) 0.0405(15) -0.0048(12) -0.0001(12) 0.0008(13)
Ti3 0.0424(4) 0.0380(5) 0.0391(4) -0.0048(3) -0.0071(3) 0.0048(3)
O3 0.0464(16) 0.0341(16) 0.0358(14) -0.0004(12) 0.0006(12) 0.0099(13)
Ti4 0.0492(4) 0.0409(5) 0.0327(4) 0.0009(3) 0.0036(3) 0.0118(4)
O4 0.0523(17) 0.0366(16) 0.0369(15) -0.0024(12) -0.0062(13) -0.0037(14)
P5 0.0419(6) 0.0318(6) 0.0392(6) 0.0067(4) 0.0018(4) 0.0033(5)
P6 0.0392(6) 0.0347(6) 0.0344(5) -0.0006(4) -0.0010(4) 0.0058(5)
O6 0.0516(17) 0.0480(18) 0.0355(15) -0.0086(13) -0.0042(13) 0.0082(14)
P7 0.0449(6) 0.0296(6) 0.0384(6) -0.0018(4) -0.0026(4) 0.0081(5)
O7 0.0414(16) 0.0479(18) 0.0449(16) 0.0000(13) -0.0109(13) 0.0106(14)
O8 0.0483(16) 0.0332(16) 0.0404(15) -0.0013(12) -0.0044(13) 0.0051(13)
O9 0.0419(15) 0.0334(16) 0.0406(15) -0.0002(12) -0.0039(12) 0.0047(12)
O10 0.0584(18) 0.0464(18) 0.0336(15) 0.0076(13) 0.0027(13) 0.0152(15)
O11 0.0452(16) 0.0348(16) 0.0425(15) 0.0065(12) 0.0015(12) 0.0049(13)
O12 0.0484(16) 0.0358(16) 0.0433(16) 0.0014(12) 0.0033(13) 0.0124(13)
O13 0.0429(15) 0.0414(17) 0.0442(16) 0.0033(13) 0.0044(12) 0.0062(13)
O14 0.0594(19) 0.0398(18) 0.0464(17) 0.0051(13) -0.0019(14) 0.0179(15)
O15 0.0402(16) 0.0437(18) 0.0510(17) 0.0057(14) -0.0066(13) 0.0041(13)
N16 0.0453(19) 0.037(2) 0.0394(19) 0.0058(15) -0.0038(15) 0.0011(16)
O17 0.0459(17) 0.0451(18) 0.0570(19) -0.0071(14) -0.0099(14) 0.0007(14)
O18 0.0526(17) 0.0386(17) 0.0420(16) 0.0079(13) -0.0019(13) -0.0003(14)
O19 0.062(2) 0.060(2) 0.0432(17) -0.0032(15) 0.0150(15) 0.0149(17)
C20 0.043(2) 0.042(3) 0.042(2) -0.0017(18) 0.0045(18) 0.000(2)
C21 0.043(2) 0.031(2) 0.058(3) 0.0086(19) 0.001(2) 0.0080(19)
C22 0.077(3) 0.037(3) 0.060(3) 0.005(2) 0.010(3) -0.005(2)
N23 0.089(3) 0.039(2) 0.069(3) 0.015(2) 0.013(2) -0.013(2)
C24 0.078(3) 0.047(3) 0.045(3) 0.005(2) 0.011(2) -0.008(3)
C25 0.069(3) 0.061(3) 0.047(3) 0.015(2) 0.003(2) -0.011(3)
C26 0.066(3) 0.068(4) 0.054(3) -0.005(3) -0.018(2) -0.013(3)
C27 0.055(3) 0.033(2) 0.046(2) -0.0036(19) -0.005(2) 0.009(2)
C28 0.066(3) 0.058(3) 0.076(4) -0.010(3) 0.027(3) -0.006(3)
C29 0.052(3) 0.105(5) 0.074(4) 0.012(3) -0.023(3) 0.023(3)
C30 0.060(3) 0.041(3) 0.101(4) 0.001(3) 0.001(3) 0.013(3)
C31 0.058(3) 0.099(5) 0.105(5) -0.011(4) 0.004(3) 0.033(3)
C32 0.172(9) 0.077(5) 0.145(8) -0.018(5) 0.049(7) 0.046(6)
C33 0.057(4) 0.177(9) 0.118(6) -0.020(6) -0.003(4) 0.038(5)
C34 0.082(4) 0.077(4) 0.052(3) 0.032(3) 0.012(3) 0.027(3)
C35 0.125(6) 0.075(5) 0.084(4) -0.038(4) -0.016(4) 0.020(4)
C36 0.080(4) 0.090(5) 0.072(4) 0.015(3) 0.023(3) 0.038(4)
C37 0.092(4) 0.071(4) 0.072(4) 0.018(3) -0.022(3) -0.029(3)
C38 0.122(6) 0.064(4) 0.094(5) -0.021(3) -0.028(4) -0.030(4)
C39 0.095(4) 0.063(4) 0.053(3) -0.032(3) -0.025(3) 0.020(3)
C40 0.107(5) 0.097(5) 0.064(4) 0.006(3) -0.041(4) -0.016(4)
C41 0.078(4) 0.070(4) 0.129(6) -0.011(4) 0.053(4) -0.019(3)
C42 0.064(3) 0.090(4) 0.057(3) 0.021(3) 0.015(3) 0.018(3)
C43 0.083(5) 0.134(7) 0.078(5) -0.010(4) 0.032(4) 0.023(5)
C44 0.124(6) 0.039(3) 0.085(4) -0.006(3) -0.004(4) 0.033(4)
C45 0.099(5) 0.033(3) 0.115(5) 0.007(3) -0.016(4) -0.001(3)
C46 0.202(10) 0.138(7) 0.049(4) 0.023(4) 0.000(5) 0.066(7)
C47 0.098(5) 0.074(4) 0.103(5) 0.013(4) -0.047(4) -0.016(4)
C48 0.091(5) 0.143(7) 0.053(3) 0.026(4) 0.020(3) 0.005(5)
C49 0.054(3) 0.064(4) 0.130(6) -0.001(4) 0.001(4) -0.008(3)
C51 0.072(4) 0.044(3) 0.098(4) 0.009(3) 0.025(3) 0.022(3)
C54 0.080(5) 0.083(6) 0.281(13) 0.064(7) -0.070(6) -0.039(4)
C56 0.109(6) 0.130(7) 0.102(6) 0.010(5) 0.041(5) 0.067(5)
O58 0.0388(14) 0.0332(15) 0.0323(13) -0.0002(11) -0.0026(11) 0.0088(12)
C59 0.100(5) 0.065(4) 0.116(6) 0.010(4) 0.040(4) 0.043(4)
C62 0.080(5) 0.163(9) 0.167(9) -0.006(7) -0.046(5) 0.053(6)
C0AA 0.103(6) 0.127(7) 0.136(7) 0.074(6) 0.016(5) -0.011(5)
C1AA 0.072(4) 0.125(7) 0.174(9) 0.014(6) -0.035(5) -0.029(5)
C3 0.097(6) 0.210(11) 0.135(8) 0.042(8) 0.056(5) 0.055(7)
C4 0.081(5) 0.369(19) 0.091(6) -0.105(9) 0.027(4) 0.024(8)
C5 0.106(6) 0.227(12) 0.096(6) 0.023(7) -0.037(5) 0.058(7)
C3AA 0.318(15) 0.042(4) 0.127(7) 0.032(4) 0.088(8) 0.073(6)

loop_
_atom_type_symbol
_atom_type_description
_atom_type_scat_dispersion_real
_atom_type_scat_dispersion_imag
_atom_type_scat_source
C C 0.0033 0.0016 'International Tables Vol C Tables 4.2.6.8 and 6.1.1.4'
H H 0.0000 0.0000 'International Tables Vol C Tables 4.2.6.8 and 6.1.1.4'
N N 0.0061 0.0033 'International Tables Vol C Tables 4.2.6.8 and 6.1.1.4'
O O 0.0106 0.0060 'International Tables Vol C Tables 4.2.6.8 and 6.1.1.4'
P P 0.1023 0.0942 'International Tables Vol C Tables 4.2.6.8 and 6.1.1.4'
Ti Ti 0.2776 0.4457 'International Tables Vol C Tables 4.2.6.8 and 6.1.1.4'

loop_
_geom_angle_atom_site_label_1
_geom_angle_atom_site_label_2
_geom_angle_atom_site_label_3
_geom_angle
O14 Ti1 O58 173.84(13)
O14 Ti1 O3 98.08(13)
O58 Ti1 O3 87.16(11)
O14 Ti1 O11 95.45(14)
O58 Ti1 O11 87.70(11)
O3 Ti1 O11 90.46(12)
O14 Ti1 O7 99.94(14)
O58 Ti1 O7 76.88(11)
O3 Ti1 O7 88.36(12)
O11 Ti1 O7 164.58(12)
O14 Ti1 O10 98.15(13)
O58 Ti1 O10 76.62(11)
O3 Ti1 O10 163.76(12)
O11 Ti1 O10 88.22(12)
O7 Ti1 O10 88.63(13)
P7 O1 Ti3 125.27(18)
O15 Ti2 O4 93.68(14)
O15 Ti2 O18 93.01(13)
O4 Ti2 O18 95.52(13)
O15 Ti2 O8 87.52(13)
O4 Ti2 O8 170.89(13)
O18 Ti2 O8 93.43(12)
O15 Ti2 O9 177.50(13)
O4 Ti2 O9 88.73(12)
O18 Ti2 O9 87.41(12)
O8 Ti2 O9 90.00(11)
O15 Ti2 N16 94.59(13)
O4 Ti2 N16 88.57(13)
O18 Ti2 N16 171.12(13)
O8 Ti2 N16 82.34(13)
O9 Ti2 N16 84.80(12)
P6 O2 Ti3 126.09(18)
O17 Ti3 O2 96.45(14)
O17 Ti3 O1 95.95(13)
O2 Ti3 O1 90.36(12)
O17 Ti3 O58 174.56(13)
O2 Ti3 O58 87.02(11)
O1 Ti3 O58 88.19(11)
O17 Ti3 O7 99.11(13)
O2 Ti3 O7 89.11(12)
O1 Ti3 O7 164.89(12)
O58 Ti3 O7 76.70(11)
O17 Ti3 O6 100.47(14)
O2 Ti3 O6 163.08(12)
O1 Ti3 O6 87.48(12)
O58 Ti3 O6 76.14(11)
O7 Ti3 O6 88.64(12)
P6 O3 Ti1 125.83(16)
O19 Ti4 O58 176.31(14)
O19 Ti4 O12 95.19(14)
O58 Ti4 O12 86.94(11)
O19 Ti4 O13 95.87(14)
O58 Ti4 O13 87.12(11)
O12 Ti4 O13 90.38(12)
O19 Ti4 O6 99.66(14)
O58 Ti4 O6 77.35(11)
O12 Ti4 O6 88.60(13)
O13 Ti4 O6 164.47(12)
O19 Ti4 O10 101.17(14)
O58 Ti4 O10 76.73(11)
O12 Ti4 O10 163.64(12)
O13 Ti4 O10 87.75(13)
O6 Ti4 O10 88.88(13)
C26 O4 Ti2 128.7(3)
O18 P5 O13 113.85(17)
O18 P5 O11 112.36(17)
O13 P5 O11 110.24(16)
O18 P5 C21 105.50(19)
O13 P5 C21 107.13(19)
O11 P5 C21 107.29(18)
O9 P6 O3 113.14(16)
O9 P6 O2 113.72(16)
O3 P6 O2 109.49(16)
O9 P6 C20 106.29(18)
O3 P6 C20 106.07(18)
O2 P6 C20 107.63(18)
C39 O6 Ti4 126.2(3)
C39 O6 Ti3 131.6(3)
Ti4 O6 Ti3 99.95(12)
O8 P7 O12 113.31(17)
O8 P7 O1 112.51(16)
O12 P7 O1 111.02(16)
O8 P7 C27 109.00(18)
O12 P7 C27 105.37(19)
O1 P7 C27 105.02(19)
C29 O7 Ti3 126.1(3)
C29 O7 Ti1 132.8(3)
Ti3 O7 Ti1 99.98(12)
P7 O8 Ti2 156.72(18)
P6 O9 Ti2 158.16(18)
C34 O10 Ti4 133.0(3)
C34 O10 Ti1 126.3(3)
Ti4 O10 Ti1 99.73(12)
P5 O11 Ti1 123.64(17)
P7 O12 Ti4 126.11(17)
P5 O13 Ti4 124.52(17)
C3AA O14 Ti1 164.3(5)
C31 O15 Ti2 146.6(4)
C22 N16 C24 104.7(4)
C22 N16 Ti2 128.6(3)
C24 N16 Ti2 126.6(3)
C54 O17 Ti3 151.3(5)
P5 O18 Ti2 164.3(2)
C4 O19 Ti4 156.0(5)
C36 C20 C42 117.9(5)
C36 C20 P6 122.2(4)
C42 C20 P6 119.9(4)
C28 C21 C37 118.5(5)
C28 C21 P5 122.1(4)
C37 C21 P5 119.4(4)
N16 C22 N23 111.6(5)
C22 N23 C25 107.8(4)
C25 C24 N16 110.0(5)
N23 C25 C24 105.8(4)
O4 C26 C38 110.2(5)
O4 C26 C40 110.5(4)
C38 C26 C40 111.9(5)
C51 C27 C30 118.4(5)
C51 C27 P7 120.9(4)
C30 C27 P7 120.6(4)
C21 C28 C41 121.2(6)
C5 C29 C33 122.5(7)
C5 C29 O7 112.4(6)
C33 C29 O7 112.4(5)
C27 C30 C45 120.3(6)
O15 C31 C3 112.1(6)
O15 C31 C62 108.5(6)
C3 C31 C62 115.1(7)
O10 C34 C46 111.6(5)
O10 C34 C0AA 110.0(5)
C46 C34 C0AA 114.9(7)
C56 C36 C20 120.5(6)
C21 C37 C47 120.7(6)
C50D C39 O6 111.3(5)
C50D C39 C35 117.3(6)
O6 C39 C35 111.9(4)
C49 C41 C28 119.5(6)
C20 C42 C48 120.3(5)
C48 C43 C56 119.7(6)
C59 C44 C45 120.1(6)
C44 C45 C30 120.3(6)
C49 C47 C37 119.6(6)
C43 C48 C42 120.4(6)
C47 C49 C41 120.5(6)
C27 C51 C59 120.8(6)
C2AB C54 O17 114.6(8)
C2AB C54 C1AA 119.4(9)
O17 C54 C1AA 111.7(7)
C43 C56 C36 121.0(7)
Ti1 O58 Ti4 105.54(13)
Ti1 O58 Ti3 104.88(12)
Ti4 O58 Ti3 105.14(12)
C44 C59 C51 120.0(6)
C17A C4 O19 116.0(10)
C13E C4 O19 114.7(8)
O14 C3AA C2E 117.6(8)
O14 C3AA C32 112.3(6)
C2E C3AA C32 122.4(9)

loop_
_geom_bond_atom_site_label_1
_geom_bond_atom_site_label_2
_geom_bond_distance
Ti1 O14 1.773(3)
Ti1 O58 1.952(3)
Ti1 O3 1.965(3)
Ti1 O11 1.989(3)
Ti1 O7 2.033(3)
Ti1 O10 2.035(3)
O1 P7 1.538(3)
O1 Ti3 1.958(3)
Ti2 O15 1.777(3)
Ti2 O4 1.840(3)
Ti2 O18 1.970(3)
Ti2 O8 2.040(3)
Ti2 O9 2.050(3)
Ti2 N16 2.193(3)
O2 P6 1.543(3)
O2 Ti3 1.955(3)
Ti3 O17 1.779(3)
Ti3 O58 1.969(3)
Ti3 O7 2.024(3)
Ti3 O6 2.051(3)
O3 P6 1.541(3)
Ti4 O19 1.776(3)
Ti4 O58 1.952(3)
Ti4 O12 1.968(3)
Ti4 O13 1.989(3)
Ti4 O6 2.015(3)
Ti4 O10 2.030(3)
O4 C26 1.424(5)
P5 O18 1.506(3)
P5 O13 1.531(3)
P5 O11 1.538(3)
P5 C21 1.804(5)
P6 O9 1.511(3)
P6 C20 1.797(4)
O6 C39 1.446(5)
P7 O8 1.510(3)
P7 O12 1.537(3)
P7 C27 1.798(4)
O7 C29 1.446(5)
O10 C34 1.431(5)
O14 C3AA 1.384(7)
O15 C31 1.406(6)
N16 C22 1.307(6)
N16 C24 1.363(6)
O17 C54 1.429(8)
O19 C4 1.395(8)
C20 C36 1.375(7)
C20 C42 1.376(7)
C21 C28 1.377(7)
C21 C37 1.385(7)
C22 N23 1.331(6)
N23 C25 1.339(7)
C24 C25 1.350(7)
C26 C38 1.511(8)
C26 C40 1.514(8)
C27 C51 1.364(7)
C27 C30 1.380(7)
C28 C41 1.397(8)
C29 C5 1.400(10)
C29 C33 1.417(9)
C30 C45 1.390(8)
C31 C3 1.439(10)
C31 C62 1.495(9)
C32 C3AA 1.442(11)
C34 C46 1.500(9)
C34 C0AA 1.502(9)
C35 C39 1.480(8)
C36 C56 1.373(8)
C37 C47 1.400(8)
C39 C50D 1.442(9)
C41 C49 1.374(10)
C42 C48 1.393(8)
C43 C48 1.340(10)
C43 C56 1.350(10)
C44 C59 1.353(10)
C44 C45 1.354(9)
C47 C49 1.371(10)
C51 C59 1.394(8)
C54 C2AB 1.352(14)
C54 C1AA 1.454(10)
C4 C17A 1.283(15)
C4 C13E 1.351(13)
C3AA C2E 1.399(12)
